data_1569758
loop_
_publ_author_name
'Jeyaseelan, R.'
'Utikal, M.'
'Daniliuc, C. G.'
'N&#xe6;sborg, L'

_publ_section_title
;
 Photocyclization by a triplet-triplet annihilation upconversion pair in
 water - avoiding UV-light and oxygen removal.
;
_journal_issue 40
_journal_name_full 'Chemical science'
_journal_page_first 11040
_journal_page_last 11044
_journal_paper_doi 10.1039/d3sc03242f
_journal_volume 14
_journal_year 2023
_chemical_formula_sum 'C25 H22 Cl N O4'
_chemical_formula_weight 435.88
_space_group_crystal_system monoclinic
_space_group_IT_number 14
_space_group_name_Hall '-P 2ybc'
_space_group_name_H-M_alt 'P 1 21/c 1'
_atom_sites_solution_hydrogens geom
_atom_sites_solution_primary direct
_audit_creation_method 'APEX4 v2021.4-0'
_audit_update_record
;
2023-05-19 deposited with the CCDC.	2023-08-31 downloaded from the CCDC.
;
_cell_angle_alpha 90
_cell_angle_beta 106.8060(10)
_cell_angle_gamma 90
_cell_formula_units_Z 4
_cell_length_a 12.4061(4)
_cell_length_b 15.0978(5)
_cell_length_c 11.6059(3)
_cell_measurement_reflns_used 9964
_cell_measurement_temperature 101.(2)
_cell_measurement_theta_max 26.7392
_cell_measurement_theta_min 2.2760
_cell_volume 2080.99(11)
_computing_cell_refinement 'SAINT V8.40B (Bruker AXS LLC, 2019)'
_computing_data_collection 'Bruker APEX4 v2021.4-0 Photon III'
_computing_data_reduction 'SAINT V8.40B (Bruker AXS LLC, 2019)'
_computing_molecular_graphics 'shelXle (C.B. Huebschle, rev 1242)'
_computing_publication_material 'SHELXT 2018/2 (Sheldrick, 2018)'
_computing_structure_refinement 'SHELXL-2018/3 (Sheldrick, 2018)'
_computing_structure_solution 'SHELXT 2018/2 (Sheldrick, 2018)'
_diffrn_ambient_temperature 101.(2)
_diffrn_detector_area_resol_mean 7.3910
_diffrn_measured_fraction_theta_full 0.998
_diffrn_measured_fraction_theta_max 0.998
_diffrn_measurement_device 'Bruker D8 Venture Photon III'
_diffrn_measurement_device_type 'single crystal diffractometer'
_diffrn_measurement_method 'phi/omega scans'
_diffrn_radiation_monochromator 'MX mirror'
_diffrn_radiation_probe 'single crystal'
_diffrn_radiation_type MoK\a
_diffrn_radiation_wavelength 0.71073
_diffrn_reflns_av_R_equivalents 0.0441
_diffrn_reflns_av_unetI/netI 0.0199
_diffrn_reflns_limit_h_max 15
_diffrn_reflns_limit_h_min -15
_diffrn_reflns_limit_k_max 19
_diffrn_reflns_limit_k_min -19
_diffrn_reflns_limit_l_max 14
_diffrn_reflns_limit_l_min -14
_diffrn_reflns_number 54666
_diffrn_reflns_theta_full 25.24
_diffrn_reflns_theta_max 26.74
_diffrn_reflns_theta_min 2.28
_diffrn_source 'Mo ImS'
_diffrn_source_current 1.0
_diffrn_source_power 0.05
_diffrn_source_type 'micro focus tube'
_diffrn_source_voltage 50
_exptl_absorpt_coefficient_mu 0.217
_exptl_absorpt_correction_T_max 0.97
_exptl_absorpt_correction_T_min 0.93
_exptl_absorpt_correction_type multi-scan
_exptl_absorpt_process_details
;
Krause, L., Herbst-Irmer, R., Sheldrick, G. M., Stalke, D. (2015).
"Comparison of silver and molybdenum microfocus X-ray sources for
single-crystal structure determination"
J. Appl. Cryst. 48, 3-10. doi:10.1107/S1600576714022985
;
_exptl_crystal_colour colourless
_exptl_crystal_density_diffrn 1.391
_exptl_crystal_density_method 'not measured'
_exptl_crystal_description prism
_exptl_crystal_F_000 912
_exptl_crystal_size_max 0.257
_exptl_crystal_size_mid 0.207
_exptl_crystal_size_min 0.153
_refine_diff_density_max 0.315
_refine_diff_density_min -0.219
_refine_ls_extinction_method none
_refine_ls_goodness_of_fit_ref 1.065
_refine_ls_hydrogen_treatment constr
_refine_ls_matrix_type full
_refine_ls_number_parameters 284
_refine_ls_number_reflns 4409
_refine_ls_number_restraints 0
_refine_ls_restrained_S_all 1.065
_refine_ls_R_factor_all 0.0359
_refine_ls_R_factor_gt 0.0308
_refine_ls_shift/su_max 0.000
_refine_ls_shift/su_mean 0.000
_refine_ls_structure_factor_coef Fsqd
_refine_ls_weighting_details 'w=1/[\s^2^(Fo^2^)+(0.0302P)^2^+0.9989P] where P=(Fo^2^+2Fc^2^)/3'
_refine_ls_weighting_scheme calc
_refine_ls_wR_factor_gt 0.0761
_refine_ls_wR_factor_ref 0.0804
_reflns_Friedel_coverage 0.000
_reflns_number_gt 3915
_reflns_number_total 4409
_reflns_threshold_expression 'I > 2\s(I)'
_cod_data_source_file d3sc03242f2.cif
_cod_data_source_block nas10463_6b
_cod_depositor_comments
;
The following automatic conversions were performed:

data item '_exptl_absorpt_correction_type' value 'Multi-Scan' was
changed to 'multi-scan' in accordance with the
/home/data/users/saulius/crontab/automatic-downloads/rss-feeds/RSC/lib/dictionaries/cif_core.dic
dictionary named 'cif_core.dic' version 2.4.2 last updated on
2011-04-26.

Automatic conversion script
Id: cif_fix_values 8170 2020-07-09 18:12:32Z antanas 

 Adding full bibliography for 1569758.cif.
;
_cod_database_code 1569758

loop_
_space_group_symop_operation_xyz
'x, y, z'
'-x, y+1/2, -z+1/2'
'-x, -y, -z'
'x, -y-1/2, z-1/2'

loop_
_atom_site_type_symbol
_atom_site_label
_atom_site_fract_x
_atom_site_fract_y
_atom_site_fract_z
_atom_site_U_iso_or_equiv
_atom_site_adp_type
_atom_site_calc_flag
_atom_site_refinement_flags_adp
_atom_site_refinement_flags_occupancy
_atom_site_refinement_flags_posn
_atom_site_occupancy
_atom_site_disorder_assembly
_atom_site_disorder_group
Cl Cl1 -0.07909(2) 0.60591(2) 0.07121(3) 0.02939(9) Uani d . . . 1 . .
N N1 0.03761(9) 0.45686(8) 0.25968(10) 0.0258(2) Uani d . . . 1 . .
O O1 0.47077(7) 0.56776(6) 0.16609(7) 0.02172(19) Uani d . . . 1 . .
O O2 0.45785(7) 0.47014(6) 0.30933(8) 0.0249(2) Uani d . . . 1 . .
O O3 0.07287(9) 0.38272(7) 0.29450(10) 0.0388(3) Uani d . . . 1 . .
O O4 -0.04920(8) 0.48840(8) 0.27205(10) 0.0398(3) Uani d . . . 1 . .
C C1 0.61459(10) 0.67079(8) 0.25007(11) 0.0221(3) Uani d . . . 1 . .
H H1 0.575076 0.709679 0.181017 0.027000 Uiso calc U . R 1 . .
C C2 0.59052(10) 0.70521(8) 0.36846(11) 0.0211(2) Uani d . . . 1 . .
C C3 0.67157(11) 0.78251(9) 0.35955(14) 0.0297(3) Uani d . . . 1 . .
H H3A 0.637081 0.828991 0.300162 0.036000 Uiso calc U . R 1 . .
H H3B 0.714709 0.808139 0.437806 0.036000 Uiso calc U . R 1 . .
C C4 0.73405(11) 0.70849(9) 0.31119(12) 0.0271(3) Uani d . . . 1 . .
H H4 0.784840 0.724320 0.261322 0.032000 Uiso calc U . R 1 . .
C C5 0.77744(10) 0.64954(10) 0.42269(12) 0.0282(3) Uani d . . . 1 . .
H H5A 0.842129 0.676721 0.483244 0.034000 Uiso calc U . R 1 . .
H H5B 0.798543 0.589779 0.401548 0.034000 Uiso calc U . R 1 . .
C C6 0.66980(10) 0.64727(9) 0.46633(11) 0.0249(3) Uani d . . . 1 . .
H H6A 0.640388 0.586324 0.466407 0.030000 Uiso calc U . R 1 . .
H H6B 0.683599 0.673563 0.547454 0.030000 Uiso calc U . R 1 . .
C C7 0.59389(10) 0.57473(9) 0.21323(11) 0.0226(3) Uani d . . . 1 . .
H H7 0.622414 0.535241 0.284765 0.027000 Uiso calc U . R 1 . .
C C8 0.64257(12) 0.54684(11) 0.11324(14) 0.0350(3) Uani d . . . 1 . .
H H8A 0.620436 0.485636 0.089769 0.053000 Uiso calc U . R 1 . .
H H8B 0.724883 0.550907 0.141561 0.053000 Uiso calc U . R 1 . .
H H8C 0.613905 0.585949 0.043707 0.053000 Uiso calc U . R 1 . .
C C9 0.41513(10) 0.52006(8) 0.22727(10) 0.0187(2) Uani d . . . 1 . .
C C11 0.47134(10) 0.71780(8) 0.37153(11) 0.0201(2) Uani d . . . 1 . .
C C12 0.40039(11) 0.77995(8) 0.29254(11) 0.0232(3) Uani d . . . 1 . .
H H12 0.431489 0.818236 0.245531 0.028000 Uiso calc U . R 1 . .
C C13 0.28819(11) 0.78532(8) 0.28337(11) 0.0239(3) Uani d . . . 1 . .
H H13 0.242826 0.828006 0.231103 0.029000 Uiso calc U . R 1 . .
C C14 0.23843(10) 0.72826(8) 0.35057(11) 0.0211(2) Uani d . . . 1 . .
C C15 0.12051(10) 0.72666(9) 0.33483(12) 0.0249(3) Uani d . . . 1 . .
H H15 0.072474 0.765542 0.278440 0.030000 Uiso calc U . R 1 . .
C C16 0.07547(11) 0.66953(9) 0.40026(12) 0.0276(3) Uani d . . . 1 . .
H H16 -0.003539 0.668893 0.388589 0.033000 Uiso calc U . R 1 . .
C C17 0.14561(11) 0.61166(9) 0.48482(12) 0.0276(3) Uani d . . . 1 . .
H H17 0.113816 0.572938 0.530713 0.033000 Uiso calc U . R 1 . .
C C18 0.25971(11) 0.61114(8) 0.50099(11) 0.0238(3) Uani d . . . 1 . .
H H18 0.306247 0.571817 0.557978 0.029000 Uiso calc U . R 1 . .
C C19 0.30899(10) 0.66862(8) 0.43361(10) 0.0198(2) Uani d . . . 1 . .
C C20 0.42578(10) 0.66548(8) 0.44260(11) 0.0201(2) Uani d . . . 1 . .
H H20 0.473397 0.626347 0.498973 0.024000 Uiso calc U . R 1 . .
C C21 0.29119(10) 0.53746(8) 0.18207(10) 0.0179(2) Uani d . . . 1 . .
C C22 0.22049(10) 0.49094(8) 0.23372(10) 0.0186(2) Uani d . . . 1 . .
H H22 0.250301 0.446019 0.291456 0.022000 Uiso calc U . R 1 . .
C C23 0.10650(10) 0.51002(8) 0.20107(10) 0.0200(2) Uani d . . . 1 . .
C C24 0.06127(10) 0.57583(8) 0.11658(11) 0.0209(2) Uani d . . . 1 . .
C C25 0.13201(10) 0.61982(8) 0.06237(11) 0.0227(3) Uani d . . . 1 . .
H H25 0.101683 0.663135 0.002379 0.027000 Uiso calc U . R 1 . .
C C26 0.24620(10) 0.60141(8) 0.09457(11) 0.0207(2) Uani d . . . 1 . .
H H26 0.293813 0.632257 0.057159 0.025000 Uiso calc U . R 1 . .

loop_
_atom_site_aniso_label
_atom_site_aniso_U_11
_atom_site_aniso_U_22
_atom_site_aniso_U_33
_atom_site_aniso_U_12
_atom_site_aniso_U_13
_atom_site_aniso_U_23
Cl1 0.01679(15) 0.03777(19) 0.03231(18) 0.00461(12) 0.00502(12) -0.00258(13)
N1 0.0216(5) 0.0327(6) 0.0231(5) -0.0094(4) 0.0063(4) -0.0012(5)
O1 0.0153(4) 0.0299(5) 0.0206(4) -0.0023(3) 0.0060(3) 0.0012(3)
O2 0.0208(4) 0.0239(5) 0.0284(5) 0.0011(3) 0.0046(4) 0.0051(4)
O3 0.0321(5) 0.0344(6) 0.0490(6) -0.0086(4) 0.0101(5) 0.0144(5)
O4 0.0284(5) 0.0522(7) 0.0463(6) -0.0042(5) 0.0229(5) 0.0020(5)
C1 0.0173(6) 0.0259(6) 0.0236(6) -0.0015(5) 0.0067(5) 0.0035(5)
C2 0.0185(6) 0.0203(6) 0.0237(6) -0.0015(4) 0.0048(5) -0.0001(5)
C3 0.0218(6) 0.0246(7) 0.0419(8) -0.0053(5) 0.0077(6) -0.0016(6)
C4 0.0184(6) 0.0291(7) 0.0343(7) -0.0039(5) 0.0084(5) 0.0012(6)
C5 0.0176(6) 0.0348(7) 0.0302(7) 0.0000(5) 0.0038(5) -0.0014(6)
C6 0.0192(6) 0.0302(7) 0.0236(6) 0.0023(5) 0.0038(5) -0.0006(5)
C7 0.0140(5) 0.0304(7) 0.0237(6) -0.0013(5) 0.0060(5) -0.0009(5)
C8 0.0237(7) 0.0489(9) 0.0374(8) -0.0060(6) 0.0165(6) -0.0125(7)
C9 0.0195(6) 0.0177(5) 0.0193(5) -0.0013(4) 0.0064(5) -0.0038(4)
C11 0.0189(6) 0.0190(6) 0.0214(6) -0.0005(4) 0.0044(5) -0.0034(5)
C12 0.0251(6) 0.0206(6) 0.0248(6) 0.0002(5) 0.0084(5) 0.0030(5)
C13 0.0246(6) 0.0217(6) 0.0246(6) 0.0062(5) 0.0061(5) 0.0029(5)
C14 0.0215(6) 0.0212(6) 0.0208(6) 0.0020(5) 0.0066(5) -0.0051(5)
C15 0.0222(6) 0.0263(6) 0.0260(6) 0.0046(5) 0.0066(5) -0.0065(5)
C16 0.0217(6) 0.0321(7) 0.0319(7) -0.0016(5) 0.0122(5) -0.0115(6)
C17 0.0304(7) 0.0297(7) 0.0273(6) -0.0059(5) 0.0156(5) -0.0070(5)
C18 0.0283(6) 0.0242(6) 0.0204(6) -0.0010(5) 0.0093(5) -0.0026(5)
C19 0.0224(6) 0.0196(6) 0.0180(5) -0.0002(5) 0.0067(5) -0.0047(4)
C20 0.0213(6) 0.0193(6) 0.0182(5) 0.0015(4) 0.0034(4) -0.0011(4)
C21 0.0175(5) 0.0185(5) 0.0182(5) -0.0009(4) 0.0057(4) -0.0027(4)
C22 0.0208(6) 0.0176(5) 0.0168(5) -0.0021(4) 0.0045(4) -0.0016(4)
C23 0.0201(6) 0.0224(6) 0.0188(6) -0.0048(5) 0.0077(5) -0.0032(5)
C24 0.0162(5) 0.0240(6) 0.0221(6) 0.0012(5) 0.0051(4) -0.0045(5)
C25 0.0236(6) 0.0219(6) 0.0218(6) 0.0026(5) 0.0054(5) 0.0029(5)
C26 0.0214(6) 0.0219(6) 0.0203(6) -0.0016(5) 0.0085(5) 0.0005(5)

loop_
_atom_type_symbol
_atom_type_description
_atom_type_scat_dispersion_real
_atom_type_scat_dispersion_imag
_atom_type_scat_source
C C 0.0033 0.0016 'International Tables Vol C Tables 4.2.6.8 and 6.1.1.4'
H H 0.0000 0.0000 'International Tables Vol C Tables 4.2.6.8 and 6.1.1.4'
Cl Cl 0.1484 0.1585 'International Tables Vol C Tables 4.2.6.8 and 6.1.1.4'
N N 0.0061 0.0033 'International Tables Vol C Tables 4.2.6.8 and 6.1.1.4'
O O 0.0106 0.0060 'International Tables Vol C Tables 4.2.6.8 and 6.1.1.4'

loop_
_geom_angle_atom_site_label_1
_geom_angle_atom_site_label_2
_geom_angle_atom_site_label_3
_geom_angle_site_symmetry_1
_geom_angle_site_symmetry_3
_geom_angle
_geom_angle_publ_flag
O4 N1 O3 . . 123.95(11) ?
O4 N1 C23 . . 119.33(11) ?
O3 N1 C23 . . 116.71(11) ?
C9 O1 C7 . . 118.82(9) ?
C7 C1 C4 . . 122.79(11) ?
C7 C1 C2 . . 120.19(10) ?
C4 C1 C2 . . 82.95(9) ?
C7 C1 H1 . . 109.400000 ?
C4 C1 H1 . . 109.400000 ?
C2 C1 H1 . . 109.400000 ?
C11 C2 C6 . . 118.50(10) ?
C11 C2 C3 . . 124.32(11) ?
C6 C2 C3 . . 100.77(10) ?
C11 C2 C1 . . 119.90(10) ?
C6 C2 C1 . . 102.35(10) ?
C3 C2 C1 . . 84.31(9) ?
C4 C3 C2 . . 83.38(9) ?
C4 C3 H3A . . 114.700000 ?
C2 C3 H3A . . 114.700000 ?
C4 C3 H3B . . 114.700000 ?
C2 C3 H3B . . 114.700000 ?
H3A C3 H3B . . 111.800000 ?
C5 C4 C1 . . 103.20(10) ?
C5 C4 C3 . . 101.68(11) ?
C1 C4 C3 . . 85.34(9) ?
C5 C4 H4 . . 120.000000 ?
C1 C4 H4 . . 120.000000 ?
C3 C4 H4 . . 120.000000 ?
C4 C5 C6 . . 99.33(10) ?
C4 C5 H5A . . 111.900000 ?
C6 C5 H5A . . 111.900000 ?
C4 C5 H5B . . 111.900000 ?
C6 C5 H5B . . 111.900000 ?
H5A C5 H5B . . 109.600000 ?
C2 C6 C5 . . 99.91(10) ?
C2 C6 H6A . . 111.800000 ?
C5 C6 H6A . . 111.800000 ?
C2 C6 H6B . . 111.800000 ?
C5 C6 H6B . . 111.800000 ?
H6A C6 H6B . . 109.500000 ?
O1 C7 C1 . . 104.30(10) ?
O1 C7 C8 . . 107.25(10) ?
C1 C7 C8 . . 114.22(11) ?
O1 C7 H7 . . 110.300000 ?
C1 C7 H7 . . 110.300000 ?
C8 C7 H7 . . 110.300000 ?
C7 C8 H8A . . 109.500000 ?
C7 C8 H8B . . 109.500000 ?
H8A C8 H8B . . 109.500000 ?
C7 C8 H8C . . 109.500000 ?
H8A C8 H8C . . 109.500000 ?
H8B C8 H8C . . 109.500000 ?
O2 C9 O1 . . 125.34(11) ?
O2 C9 C21 . . 123.83(11) ?
O1 C9 C21 . . 110.82(10) ?
C20 C11 C12 . . 118.65(11) ?
C20 C11 C2 . . 121.30(11) ?
C12 C11 C2 . . 119.84(11) ?
C13 C12 C11 . . 120.99(11) ?
C13 C12 H12 . . 119.500000 ?
C11 C12 H12 . . 119.500000 ?
C12 C13 C14 . . 121.09(11) ?
C12 C13 H13 . . 119.500000 ?
C14 C13 H13 . . 119.500000 ?
C13 C14 C19 . . 118.52(11) ?
C13 C14 C15 . . 122.37(12) ?
C19 C14 C15 . . 119.07(11) ?
C16 C15 C14 . . 120.59(12) ?
C16 C15 H15 . . 119.700000 ?
C14 C15 H15 . . 119.700000 ?
C15 C16 C17 . . 120.47(12) ?
C15 C16 H16 . . 119.800000 ?
C17 C16 H16 . . 119.800000 ?
C18 C17 C16 . . 120.18(12) ?
C18 C17 H17 . . 119.900000 ?
C16 C17 H17 . . 119.900000 ?
C17 C18 C19 . . 120.83(12) ?
C17 C18 H18 . . 119.600000 ?
C19 C18 H18 . . 119.600000 ?
C18 C19 C14 . . 118.83(11) ?
C18 C19 C20 . . 122.06(11) ?
C14 C19 C20 . . 119.05(11) ?
C11 C20 C19 . . 121.52(11) ?
C11 C20 H20 . . 119.200000 ?
C19 C20 H20 . . 119.200000 ?
C22 C21 C26 . . 119.65(11) ?
C22 C21 C9 . . 118.24(10) ?
C26 C21 C9 . . 122.04(10) ?
C23 C22 C21 . . 119.98(11) ?
C23 C22 H22 . . 120.000000 ?
C21 C22 H22 . . 120.000000 ?
C22 C23 C24 . . 120.80(11) ?
C22 C23 N1 . . 116.30(11) ?
C24 C23 N1 . . 122.90(11) ?
C25 C24 C23 . . 118.75(11) ?
C25 C24 Cl1 . . 116.72(10) ?
C23 C24 Cl1 . . 124.51(9) ?
C26 C25 C24 . . 120.88(11) ?
C26 C25 H25 . . 119.600000 ?
C24 C25 H25 . . 119.600000 ?
C25 C26 C21 . . 119.86(11) ?
C25 C26 H26 . . 120.100000 ?
C21 C26 H26 . . 120.100000 ?

loop_
_geom_bond_atom_site_label_1
_geom_bond_atom_site_label_2
_geom_bond_site_symmetry_2
_geom_bond_distance
_geom_bond_publ_flag
Cl1 C24 . 1.7278(12) ?
N1 O4 . 1.2233(15) ?
N1 O3 . 1.2270(15) ?
N1 C23 . 1.4742(15) ?
O1 C9 . 1.3352(14) ?
O1 C7 . 1.4698(14) ?
O2 C9 . 1.2101(15) ?
C1 C7 . 1.5129(18) ?
C1 C4 . 1.5542(17) ?
C1 C2 . 1.5762(17) ?
C1 H1 . 1.000000 ?
C2 C11 . 1.5014(16) ?
C2 C6 . 1.5417(17) ?
C2 C3 . 1.5632(17) ?
C3 C4 . 1.5544(19) ?
C3 H3A . 0.990000 ?
C3 H3B . 0.990000 ?
C4 C5 . 1.5342(19) ?
C4 H4 . 1.000000 ?
C5 C6 . 1.5595(17) ?
C5 H5A . 0.990000 ?
C5 H5B . 0.990000 ?
C6 H6A . 0.990000 ?
C6 H6B . 0.990000 ?
C7 C8 . 1.5146(17) ?
C7 H7 . 1.000000 ?
C8 H8A . 0.980000 ?
C8 H8B . 0.980000 ?
C8 H8C . 0.980000 ?
C9 C21 . 1.4973(16) ?
C11 C20 . 1.3760(17) ?
C11 C12 . 1.4244(17) ?
C12 C13 . 1.3674(17) ?
C12 H12 . 0.950000 ?
C13 C14 . 1.4177(18) ?
C13 H13 . 0.950000 ?
C14 C19 . 1.4206(17) ?
C14 C15 . 1.4211(17) ?
C15 C16 . 1.3706(19) ?
C15 H15 . 0.950000 ?
C16 C17 . 1.411(2) ?
C16 H16 . 0.950000 ?
C17 C18 . 1.3731(18) ?
C17 H17 . 0.950000 ?
C18 C19 . 1.4195(17) ?
C18 H18 . 0.950000 ?
C19 C20 . 1.4230(16) ?
C20 H20 . 0.950000 ?
C21 C22 . 1.3878(16) ?
C21 C26 . 1.3955(17) ?
C22 C23 . 1.3844(17) ?
C22 H22 . 0.950000 ?
C23 C24 . 1.3948(17) ?
C24 C25 . 1.3879(17) ?
C25 C26 . 1.3849(17) ?
C25 H25 . 0.950000 ?
C26 H26 . 0.950000 ?

loop_
_geom_torsion_atom_site_label_1
_geom_torsion_atom_site_label_2
_geom_torsion_atom_site_label_3
_geom_torsion_atom_site_label_4
_geom_torsion_site_symmetry_1
_geom_torsion_site_symmetry_2
_geom_torsion_site_symmetry_3
_geom_torsion_site_symmetry_4
_geom_torsion
_geom_torsion_publ_flag
C7 C1 C2 C11 . . . . -73.68(15) ?
C4 C1 C2 C11 . . . . 162.30(11) ?
C7 C1 C2 C6 . . . . 59.90(13) ?
C4 C1 C2 C6 . . . . -64.11(10) ?
C7 C1 C2 C3 . . . . 159.71(11) ?
C4 C1 C2 C3 . . . . 35.70(9) ?
C11 C2 C3 C4 . . . . -158.24(12) ?
C6 C2 C3 C4 . . . . 65.88(10) ?
C1 C2 C3 C4 . . . . -35.66(9) ?
C7 C1 C4 C5 . . . . -56.48(15) ?
C2 C1 C4 C5 . . . . 65.06(10) ?
C7 C1 C4 C3 . . . . -157.41(12) ?
C2 C1 C4 C3 . . . . -35.86(9) ?
C2 C3 C4 C5 . . . . -66.36(10) ?
C2 C3 C4 C1 . . . . 36.17(9) ?
C1 C4 C5 C6 . . . . -44.10(12) ?
C3 C4 C5 C6 . . . . 43.80(12) ?
C11 C2 C6 C5 . . . . 176.98(11) ?
C3 C2 C6 C5 . . . . -43.88(12) ?
C1 C2 C6 C5 . . . . 42.59(11) ?
C4 C5 C6 C2 . . . . 0.31(12) ?
C9 O1 C7 C1 . . . . -112.09(11) ?
C9 O1 C7 C8 . . . . 126.41(12) ?
C4 C1 C7 O1 . . . . 177.05(10) ?
C2 C1 C7 O1 . . . . 75.16(13) ?
C4 C1 C7 C8 . . . . -66.18(16) ?
C2 C1 C7 C8 . . . . -168.08(11) ?
C7 O1 C9 O2 . . . . -12.12(17) ?
C7 O1 C9 C21 . . . . 166.98(9) ?
C6 C2 C11 C20 . . . . -13.46(17) ?
C3 C2 C11 C20 . . . . -142.37(13) ?
C1 C2 C11 C20 . . . . 112.92(13) ?
C6 C2 C11 C12 . . . . 171.74(11) ?
C3 C2 C11 C12 . . . . 42.83(18) ?
C1 C2 C11 C12 . . . . -61.88(15) ?
C20 C11 C12 C13 . . . . -2.69(18) ?
C2 C11 C12 C13 . . . . 172.25(11) ?
C11 C12 C13 C14 . . . . -1.08(19) ?
C12 C13 C14 C19 . . . . 3.78(18) ?
C12 C13 C14 C15 . . . . -174.08(12) ?
C13 C14 C15 C16 . . . . 178.99(12) ?
C19 C14 C15 C16 . . . . 1.14(18) ?
C14 C15 C16 C17 . . . . 0.33(19) ?
C15 C16 C17 C18 . . . . -1.00(19) ?
C16 C17 C18 C19 . . . . 0.18(19) ?
C17 C18 C19 C14 . . . . 1.28(18) ?
C17 C18 C19 C20 . . . . -175.75(11) ?
C13 C14 C19 C18 . . . . -179.85(11) ?
C15 C14 C19 C18 . . . . -1.91(17) ?
C13 C14 C19 C20 . . . . -2.73(17) ?
C15 C14 C19 C20 . . . . 175.20(11) ?
C12 C11 C20 C19 . . . . 3.71(18) ?
C2 C11 C20 C19 . . . . -171.15(11) ?
C18 C19 C20 C11 . . . . 176.01(11) ?
C14 C19 C20 C11 . . . . -1.01(17) ?
O2 C9 C21 C22 . . . . -2.83(17) ?
O1 C9 C21 C22 . . . . 178.05(10) ?
O2 C9 C21 C26 . . . . 174.11(12) ?
O1 C9 C21 C26 . . . . -5.01(15) ?
C26 C21 C22 C23 . . . . -2.01(17) ?
C9 C21 C22 C23 . . . . 175.00(10) ?
C21 C22 C23 C24 . . . . -0.08(18) ?
C21 C22 C23 N1 . . . . 179.51(10) ?
O4 N1 C23 C22 . . . . 152.96(12) ?
O3 N1 C23 C22 . . . . -26.31(16) ?
O4 N1 C23 C24 . . . . -27.46(18) ?
O3 N1 C23 C24 . . . . 153.27(12) ?
C22 C23 C24 C25 . . . . 2.31(18) ?
N1 C23 C24 C25 . . . . -177.26(11) ?
C22 C23 C24 Cl1 . . . . -179.02(9) ?
N1 C23 C24 Cl1 . . . . 1.42(17) ?
C23 C24 C25 C26 . . . . -2.46(18) ?
Cl1 C24 C25 C26 . . . . 178.76(10) ?
C24 C25 C26 C21 . . . . 0.41(18) ?
C22 C21 C26 C25 . . . . 1.85(18) ?
C9 C21 C26 C25 . . . . -175.04(11) ?
